data_7153298
loop_
_publ_author_name
'Amewu, Richard'
'Gibbons, Peter'
'Mukhtar, Amira'
'Stachulski, Andrew V.'
'Ward, Stephen A.'
'Hall, Charlotte'
'Rimmer, Karen'
'Davies, Jill'
'Vivas, Livia'
'Bacsa, John'
'Mercer, Amy E.'
'Nixon, Gemma'
'Stocks, Paul A.'
'O'Neill, Paul M'

_publ_section_title
;
 Synthesis, in vitro and in vivo antimalarial assessment of sulfide,
 sulfone and vinyl amide-substituted 1,2,4-trioxanes prepared via
 thiol-olefin co-oxygenation (TOCO) of allylic alcohols.
;
_journal_issue 9
_journal_name_full 'Organic &amp; biomolecular chemistry'
_journal_page_first 2068
_journal_page_last 2077
_journal_paper_doi 10.1039/b924319d
_journal_volume 8
_journal_year 2010
_chemical_formula_moiety 'C21 H23 Cl O5 S, C3 H7 N O'
_chemical_formula_sum 'C24 H30 Cl N O6 S'
_chemical_formula_weight 496.00
_chemical_name_common rka1302
_chemical_name_systematic
;
?
;
_space_group_IT_number 2
_symmetry_cell_setting triclinic
_symmetry_space_group_name_Hall '-P 1'
_symmetry_space_group_name_H-M 'P -1'
_atom_sites_solution_hydrogens geom
_atom_sites_solution_primary direct
_atom_sites_solution_secondary difmap
_audit_creation_method SHELXL-97
_audit_update_record
;
2008-03-04 # Formatted by J.Bacsa
;
_cell_angle_alpha 67.393(4)
_cell_angle_beta 80.926(5)
_cell_angle_gamma 83.493(4)
_cell_formula_units_Z 2
_cell_length_a 5.6889(13)
_cell_length_b 13.461(3)
_cell_length_c 16.663(4)
_cell_measurement_reflns_used 7046
_cell_measurement_temperature 100(2)
_cell_measurement_theta_max 25.979
_cell_measurement_theta_min 1.2
_cell_volume 1161.3(5)
_computing_cell_refinement 'SAINT v6.45a (Bruker, 2005)'
_computing_data_collection 'SMART v.5.632 (Bruker, 2005)'
_computing_data_reduction 'SAINT v6.45a (Bruker, 2005)'
_computing_structure_refinement 'SHELXL-97 (Sheldrick, 1997)'
_computing_structure_solution 'SHELXS-97 (Sheldrick, 1990)'
_diffrn_ambient_temperature 100(2)
_diffrn_measured_fraction_theta_full 0.972
_diffrn_measured_fraction_theta_max 0.972
_diffrn_measurement_device_type 'Bruker D8 diffractometer with APEX detector'
_diffrn_measurement_method '\w scans with a narrow frame width'
_diffrn_radiation_monochromator graphite
_diffrn_radiation_source 'fine-focus sealed tube'
_diffrn_radiation_type MoK\a
_diffrn_radiation_wavelength 0.71073
_diffrn_reflns_av_R_equivalents 0.0224
_diffrn_reflns_av_sigmaI/netI 0.0502
_diffrn_reflns_limit_h_max 7
_diffrn_reflns_limit_h_min -5
_diffrn_reflns_limit_k_max 16
_diffrn_reflns_limit_k_min -17
_diffrn_reflns_limit_l_max 21
_diffrn_reflns_limit_l_min -16
_diffrn_reflns_number 6737
_diffrn_reflns_theta_full 26.73
_diffrn_reflns_theta_max 26.73
_diffrn_reflns_theta_min 1.64
_exptl_absorpt_coefficient_mu 0.296
_exptl_absorpt_correction_T_max 0.9883
_exptl_absorpt_correction_T_min 0.8661
_exptl_absorpt_correction_type multi-scan
_exptl_absorpt_process_details 'SADABS-2007/4 (Bruker, 2007)'
_exptl_crystal_colour colourless
_exptl_crystal_density_diffrn 1.418
_exptl_crystal_density_method 'not measured'
_exptl_crystal_description plate
_exptl_crystal_F_000 524
_exptl_crystal_size_max 0.50
_exptl_crystal_size_mid 0.20
_exptl_crystal_size_min 0.04
_refine_diff_density_max 0.333
_refine_diff_density_min -0.353
_refine_diff_density_rms 0.060
_refine_ls_extinction_method none
_refine_ls_goodness_of_fit_ref 1.068
_refine_ls_hydrogen_treatment constr
_refine_ls_matrix_type full
_refine_ls_number_parameters 300
_refine_ls_number_reflns 4786
_refine_ls_number_restraints 0
_refine_ls_restrained_S_all 1.068
_refine_ls_R_factor_all 0.0614
_refine_ls_R_factor_gt 0.0457
_refine_ls_shift/su_max 0.001
_refine_ls_shift/su_mean 0.000
_refine_ls_structure_factor_coef Fsqd
_refine_ls_weighting_details 'calc w=1/[\s^2^(Fo^2^)+(0.0380P)^2^+0.6165P] where P=(Fo^2^+2Fc^2^)/3'
_refine_ls_weighting_scheme calc
_refine_ls_wR_factor_gt 0.0963
_refine_ls_wR_factor_ref 0.1014
_reflns_number_gt 3862
_reflns_number_total 4786
_reflns_threshold_expression >2sigma(I)
_cod_data_source_file b924319d.txt
_cod_data_source_block rka1302m
_cod_original_sg_symbol_H-M P-1
_cod_database_code 7153298

loop_
_symmetry_equiv_pos_as_xyz
'x, y, z'
'-x, -y, -z'

loop_
_atom_site_aniso_label
_atom_site_aniso_U_11
_atom_site_aniso_U_22
_atom_site_aniso_U_33
_atom_site_aniso_U_23
_atom_site_aniso_U_13
_atom_site_aniso_U_12
Cl1 0.0319(4) 0.0140(3) 0.0298(3) -0.0027(2) 0.0026(3) -0.0049(2)
S1 0.0117(3) 0.0115(2) 0.0123(2) -0.0041(2) -0.0024(2) 0.0003(2)
O1 0.0178(8) 0.0096(7) 0.0147(7) -0.0021(6) -0.0054(6) -0.0014(6)
O2 0.0141(8) 0.0110(7) 0.0179(7) -0.0029(6) -0.0017(6) -0.0001(6)
O3 0.0133(8) 0.0139(7) 0.0170(7) -0.0027(6) -0.0034(6) -0.0002(6)
O4 0.0126(8) 0.0161(7) 0.0167(7) -0.0046(6) -0.0029(6) -0.0005(6)
O5 0.0195(8) 0.0140(7) 0.0168(7) -0.0072(6) -0.0033(6) 0.0015(6)
C1 0.0138(11) 0.0163(10) 0.0133(10) -0.0043(8) -0.0039(8) 0.0000(8)
C2 0.0111(11) 0.0159(10) 0.0127(10) -0.0055(8) 0.0015(8) -0.0009(8)
C3 0.0140(11) 0.0132(10) 0.0141(10) -0.0027(8) -0.0038(8) -0.0023(8)
C4 0.0244(13) 0.0124(10) 0.0161(10) -0.0039(9) -0.0055(9) 0.0006(9)
C5 0.0266(13) 0.0165(11) 0.0200(11) -0.0037(9) -0.0046(10) -0.0049(10)
C6 0.0261(14) 0.0250(12) 0.0179(11) -0.0046(10) 0.0001(10) -0.0095(10)
C7 0.0252(13) 0.0230(12) 0.0154(11) -0.0070(9) -0.0002(9) -0.0046(10)
C8 0.0229(13) 0.0180(11) 0.0127(10) -0.0047(9) -0.0037(9) -0.0030(9)
C9 0.0128(11) 0.0118(10) 0.0141(10) -0.0040(8) -0.0027(8) 0.0016(8)
C10 0.0172(12) 0.0112(10) 0.0109(9) -0.0038(8) -0.0048(8) -0.0010(8)
C11 0.0155(11) 0.0152(10) 0.0132(10) -0.0073(8) -0.0033(8) 0.0030(8)
C12 0.0141(11) 0.0207(11) 0.0138(10) -0.0065(9) 0.0005(9) -0.0039(9)
C13 0.0230(13) 0.0145(10) 0.0121(10) -0.0021(8) -0.0030(9) -0.0044(9)
C14 0.0194(12) 0.0137(10) 0.0190(11) -0.0061(9) -0.0052(9) 0.0045(9)
C15 0.0119(11) 0.0185(11) 0.0140(10) -0.0058(9) -0.0010(8) -0.0003(9)
C16 0.0157(11) 0.0151(10) 0.0105(9) -0.0058(8) -0.0057(8) 0.0002(8)
C17 0.0145(11) 0.0167(11) 0.0165(10) -0.0070(9) -0.0031(9) 0.0022(9)
C18 0.0186(12) 0.0168(11) 0.0174(11) -0.0057(9) -0.0022(9) -0.0041(9)
C19 0.0237(13) 0.0127(10) 0.0188(11) -0.0060(9) -0.0061(9) 0.0002(9)
C20 0.0197(12) 0.0178(11) 0.0187(11) -0.0101(9) -0.0055(9) 0.0052(9)
C21 0.0142(11) 0.0181(11) 0.0132(10) -0.0058(8) -0.0030(8) 0.0004(9)
O6 0.0200(10) 0.0352(11) 0.0831(15) -0.0359(11) -0.0037(10) 0.0037(8)
N1 0.0191(10) 0.0125(9) 0.0243(10) -0.0073(8) -0.0031(8) 0.0014(7)
C22 0.0213(14) 0.0225(12) 0.0430(15) -0.0193(11) -0.0022(11) -0.0046(10)
C23 0.0392(16) 0.0154(12) 0.0272(13) -0.0052(10) -0.0007(11) -0.0012(11)
C24 0.0213(13) 0.0183(11) 0.0250(12) -0.0094(10) -0.0050(10) 0.0029(9)

loop_
_atom_site_label
_atom_site_type_symbol
_atom_site_thermal_displace_type
_atom_site_fract_x
_atom_site_fract_y
_atom_site_fract_z
_atom_site_occupancy
_atom_site_U_iso_or_equiv
_atom_site_calc_flag
_atom_site_refinement_flags
Cl1 Cl Uani 0.66406(11) 0.03028(4) 0.59454(4) 1.000 0.0274(2) . .
S1 S Uani 0.95563(9) 0.50137(4) 0.37893(3) 1.000 0.0119(1) . .
O1 O Uani 1.1237(3) 0.64651(10) 0.13849(9) 1.000 0.0143(4) . .
O2 O Uani 1.1134(3) 0.52860(11) 0.17165(9) 1.000 0.0152(4) . .
O3 O Uani 0.7422(3) 0.66974(11) 0.09961(9) 1.000 0.0155(4) . .
O4 O Uani 1.2082(3) 0.49863(11) 0.35172(9) 1.000 0.0155(4) . .
O5 O Uani 0.8560(3) 0.57089(11) 0.42474(9) 1.000 0.0164(4) . .
C1 C Uani 0.9846(4) 0.69279(16) 0.06692(13) 1.000 0.0147(6) . .
C2 C Uani 0.8736(4) 0.50268(16) 0.21191(13) 1.000 0.0135(6) . .
C3 C Uani 0.7088(4) 0.55681(16) 0.14088(13) 1.000 0.0141(6) . .
C4 C Uani 0.9990(4) 0.81344(16) 0.04037(14) 1.000 0.0179(6) . .
C5 C Uani 1.2478(4) 0.85096(18) -0.00161(14) 1.000 0.0215(7) . .
C6 C Uani 1.3349(5) 0.81535(18) -0.07835(14) 1.000 0.0237(7) . .
C7 C Uani 1.3249(4) 0.69363(18) -0.05034(14) 1.000 0.0213(7) . .
C8 C Uani 1.0769(4) 0.65619(17) -0.00864(13) 1.000 0.0179(7) . .
C9 C Uani 0.7979(4) 0.54587(16) 0.28576(13) 1.000 0.0132(6) . .
C10 C Uani 0.8743(4) 0.36836(16) 0.44288(13) 1.000 0.0128(6) . .
C11 C Uani 0.6463(4) 0.35092(16) 0.48783(13) 1.000 0.0142(6) . .
C12 C Uani 0.5819(4) 0.24607(17) 0.53553(13) 1.000 0.0162(6) . .
C13 C Uani 0.7473(4) 0.16170(17) 0.53708(13) 1.000 0.0170(6) . .
C14 C Uani 0.9762(4) 0.17860(17) 0.49409(13) 1.000 0.0175(6) . .
C15 C Uani 1.0406(4) 0.28320(16) 0.44617(13) 1.000 0.0150(6) . .
C16 C Uani 0.8685(4) 0.38112(16) 0.24147(13) 1.000 0.0131(6) . .
C17 C Uani 0.6570(4) 0.33253(17) 0.28435(13) 1.000 0.0158(6) . .
C18 C Uani 0.6443(4) 0.22163(17) 0.31090(13) 1.000 0.0176(7) . .
C19 C Uani 0.8411(4) 0.15842(17) 0.29472(14) 1.000 0.0181(7) . .
C20 C Uani 1.0513(4) 0.20724(17) 0.25173(14) 1.000 0.0179(7) . .
C21 C Uani 1.0661(4) 0.31776(17) 0.22512(13) 1.000 0.0151(6) . .
O6 O Uani -0.1616(3) 0.90807(15) 0.28090(14) 1.000 0.0427(7) . .
N1 N Uani 0.2166(3) 0.85243(14) 0.24227(12) 1.000 0.0187(6) . .
C22 C Uani -0.0005(4) 0.83856(19) 0.28715(17) 1.000 0.0267(8) . .
C23 C Uani 0.2893(5) 0.95826(18) 0.18322(16) 1.000 0.0285(8) . .
C24 C Uani 0.3953(4) 0.76352(17) 0.25456(15) 1.000 0.0212(7) . .
H3A H Uiso 0.74240 0.52340 0.09640 1.000 0.0170 calc R
H3B H Uiso 0.54080 0.54540 0.16740 1.000 0.0170 calc R
H4A H Uiso 0.95390 0.83240 0.09280 1.000 0.0210 calc R
H4B H Uiso 0.88320 0.85190 -0.00160 1.000 0.0210 calc R
H5A H Uiso 1.36010 0.82080 0.04280 1.000 0.0260 calc R
H5B H Uiso 1.24490 0.93050 -0.02250 1.000 0.0260 calc R
H6A H Uiso 1.50100 0.83610 -0.10130 1.000 0.0280 calc R
H6B H Uiso 1.23440 0.85260 -0.12590 1.000 0.0280 calc R
H7A H Uiso 1.37190 0.67360 -0.10220 1.000 0.0250 calc R
H7B H Uiso 1.44030 0.65650 -0.00790 1.000 0.0250 calc R
H8A H Uiso 1.08100 0.57650 0.01310 1.000 0.0210 calc R
H8B H Uiso 0.96600 0.68510 -0.05360 1.000 0.0210 calc R
H9A H Uiso 0.62890 0.52960 0.30760 1.000 0.0160 calc R
H9B H Uiso 0.80270 0.62530 0.25880 1.000 0.0160 calc R
H11 H Uiso 0.53590 0.41000 0.48590 1.000 0.0170 calc R
H12 H Uiso 0.42670 0.23230 0.56670 1.000 0.0190 calc R
H14 H Uiso 1.08750 0.11940 0.49740 1.000 0.0210 calc R
H15 H Uiso 1.19680 0.29670 0.41580 1.000 0.0180 calc R
H17 H Uiso 0.52060 0.37520 0.29560 1.000 0.0190 calc R
H18 H Uiso 0.49930 0.18900 0.34040 1.000 0.0210 calc R
H19 H Uiso 0.83220 0.08270 0.31280 1.000 0.0220 calc R
H20 H Uiso 1.18720 0.16440 0.24030 1.000 0.0210 calc R
H21 H Uiso 1.21130 0.35010 0.19570 1.000 0.0180 calc R
H22 H Uiso -0.03290 0.76790 0.32780 1.000 0.0320 calc R
H23A H Uiso 0.15510 1.01130 0.18120 1.000 0.0430 calc R
H23B H Uiso 0.33950 0.95750 0.12440 1.000 0.0430 calc R
H23C H Uiso 0.42260 0.97750 0.20410 1.000 0.0430 calc R
H24A H Uiso 0.32860 0.69750 0.29880 1.000 0.0320 calc R
H24B H Uiso 0.53470 0.77970 0.27420 1.000 0.0320 calc R
H24C H Uiso 0.44310 0.75330 0.19900 1.000 0.0320 calc R

loop_
_atom_type_symbol
_atom_type_description
_atom_type_scat_dispersion_real
_atom_type_scat_dispersion_imag
_atom_type_scat_source
C C 0.0033 0.0016 'International Tables Vol C Tables 4.2.6.8 and 6.1.1.4'
H H 0.0000 0.0000 'International Tables Vol C Tables 4.2.6.8 and 6.1.1.4'
Cl Cl 0.1484 0.1585 'International Tables Vol C Tables 4.2.6.8 and 6.1.1.4'
N N 0.0061 0.0033 'International Tables Vol C Tables 4.2.6.8 and 6.1.1.4'
O O 0.0106 0.0060 'International Tables Vol C Tables 4.2.6.8 and 6.1.1.4'
S S 0.1246 0.1234 'International Tables Vol C Tables 4.2.6.8 and 6.1.1.4'

loop_
_geom_angle_atom_site_label_1
_geom_angle_atom_site_label_2
_geom_angle_atom_site_label_3
_geom_angle
_geom_angle_publ_flag
O4 S1 O5 118.92(10) yes
O4 S1 C9 110.00(9) yes
O4 S1 C10 108.36(10) yes
O5 S1 C9 103.56(10) yes
O5 S1 C10 108.98(10) yes
C9 S1 C10 106.32(10) yes
O2 O1 C1 108.29(15) yes
O1 O2 C2 107.69(15) yes
C1 O3 C3 112.76(17) yes
C23 N1 C24 117.09(19) yes
C22 N1 C23 121.3(2) yes
C22 N1 C24 121.5(2) yes
O1 C1 C4 103.94(17) yes
O3 C1 C8 112.63(18) yes
O1 C1 C8 112.77(18) yes
O3 C1 C4 106.63(18) yes
O1 C1 O3 108.39(16) yes
C4 C1 C8 111.94(17) no
O2 C2 C16 105.87(18) yes
C3 C2 C16 109.12(18) no
C9 C2 C16 114.21(17) no
C3 C2 C9 108.53(18) no
O2 C2 C3 107.36(16) yes
O2 C2 C9 111.52(18) yes
O3 C3 C2 110.89(18) yes
C1 C4 C5 112.34(19) no
C4 C5 C6 111.3(2) no
C5 C6 C7 111.11(18) no
C6 C7 C8 111.7(2) no
C1 C8 C7 112.07(19) no
S1 C9 C2 120.64(16) yes
S1 C10 C11 119.57(17) yes
S1 C10 C15 118.94(17) yes
C11 C10 C15 121.5(2) no
C10 C11 C12 119.1(2) no
C11 C12 C13 119.0(2) no
Cl1 C13 C12 118.97(17) yes
Cl1 C13 C14 118.85(18) yes
C12 C13 C14 122.2(2) no
C13 C14 C15 118.9(2) no
C10 C15 C14 119.3(2) no
C2 C16 C17 118.6(2) no
C17 C16 C21 119.2(2) no
C2 C16 C21 122.1(2) no
C16 C17 C18 120.3(2) no
C17 C18 C19 120.6(2) no
C18 C19 C20 119.0(2) no
C19 C20 C21 120.9(2) no
C16 C21 C20 120.0(2) no
C2 C3 H3B 109.00 no
H3A C3 H3B 108.00 no
O3 C3 H3B 109.00 no
C2 C3 H3A 109.00 no
O3 C3 H3A 109.00 no
C1 C4 H4A 109.00 no
C1 C4 H4B 109.00 no
H4A C4 H4B 108.00 no
C5 C4 H4A 109.00 no
C5 C4 H4B 109.00 no
C4 C5 H5B 109.00 no
H5A C5 H5B 108.00 no
C6 C5 H5A 109.00 no
C6 C5 H5B 109.00 no
C4 C5 H5A 109.00 no
C7 C6 H6B 109.00 no
H6A C6 H6B 108.00 no
C5 C6 H6B 109.00 no
C7 C6 H6A 109.00 no
C5 C6 H6A 109.00 no
C6 C7 H7A 109.00 no
C6 C7 H7B 109.00 no
H7A C7 H7B 108.00 no
C8 C7 H7B 109.00 no
C8 C7 H7A 109.00 no
C7 C8 H8A 109.00 no
C1 C8 H8B 109.00 no
C1 C8 H8A 109.00 no
C7 C8 H8B 109.00 no
H8A C8 H8B 108.00 no
S1 C9 H9A 107.00 no
H9A C9 H9B 107.00 no
S1 C9 H9B 107.00 no
C2 C9 H9A 107.00 no
C2 C9 H9B 107.00 no
C10 C11 H11 120.00 no
C12 C11 H11 120.00 no
C11 C12 H12 120.00 no
C13 C12 H12 121.00 no
C15 C14 H14 121.00 no
C13 C14 H14 121.00 no
C14 C15 H15 120.00 no
C10 C15 H15 120.00 no
C16 C17 H17 120.00 no
C18 C17 H17 120.00 no
C17 C18 H18 120.00 no
C19 C18 H18 120.00 no
C20 C19 H19 121.00 no
C18 C19 H19 120.00 no
C19 C20 H20 120.00 no
C21 C20 H20 120.00 no
C16 C21 H21 120.00 no
C20 C21 H21 120.00 no
O6 C22 N1 126.1(2) yes
O6 C22 H22 117.00 no
N1 C22 H22 117.00 no
N1 C23 H23A 109.00 no
N1 C23 H23B 109.00 no
N1 C23 H23C 109.00 no
H23A C23 H23B 110.00 no
H23A C23 H23C 110.00 no
H23B C23 H23C 109.00 no
N1 C24 H24A 109.00 no
N1 C24 H24B 109.00 no
N1 C24 H24C 109.00 no
H24A C24 H24B 109.00 no
H24A C24 H24C 109.00 no
H24B C24 H24C 109.00 no

loop_
_geom_bond_atom_site_label_1
_geom_bond_atom_site_label_2
_geom_bond_distance
_geom_bond_publ_flag
Cl1 C13 1.736(2) yes
S1 O4 1.4376(18) yes
S1 O5 1.4395(17) yes
S1 C9 1.782(2) yes
S1 C10 1.767(2) yes
O1 O2 1.471(2) yes
O1 C1 1.432(3) yes
O2 C2 1.440(3) yes
O3 C1 1.423(3) yes
O3 C3 1.428(3) yes
O6 C22 1.220(3) yes
N1 C24 1.452(3) yes
N1 C23 1.448(3) yes
N1 C22 1.332(3) yes
C1 C8 1.521(3) no
C1 C4 1.519(3) no
C2 C9 1.538(3) no
C2 C16 1.519(3) no
C2 C3 1.531(3) no
C4 C5 1.525(3) no
C5 C6 1.526(3) no
C6 C7 1.527(4) no
C7 C8 1.520(3) no
C10 C15 1.391(3) no
C10 C11 1.388(3) no
C11 C12 1.386(3) no
C12 C13 1.385(3) no
C13 C14 1.381(3) no
C14 C15 1.384(3) no
C16 C17 1.391(3) no
C16 C21 1.389(3) no
C17 C18 1.391(3) no
C18 C19 1.384(3) no
C19 C20 1.386(3) no
C20 C21 1.388(3) no
C3 H3A 0.9900 no
C3 H3B 0.9900 no
C4 H4A 0.9900 no
C4 H4B 0.9900 no
C5 H5B 0.9900 no
C5 H5A 0.9900 no
C6 H6A 0.9900 no
C6 H6B 0.9900 no
C7 H7A 0.9900 no
C7 H7B 0.9900 no
C8 H8B 0.9900 no
C8 H8A 0.9900 no
C9 H9B 0.9900 no
C9 H9A 0.9900 no
C11 H11 0.9500 no
C12 H12 0.9500 no
C14 H14 0.9500 no
C15 H15 0.9500 no
C17 H17 0.9500 no
C18 H18 0.9500 no
C19 H19 0.9500 no
C20 H20 0.9500 no
C21 H21 0.9500 no
C22 H22 0.9500 no
C23 H23A 0.9800 no
C23 H23B 0.9800 no
C23 H23C 0.9800 no
C24 H24A 0.9800 no
C24 H24B 0.9800 no
C24 H24C 0.9800 no

loop_
_geom_hbond_atom_site_label_D
_geom_hbond_atom_site_label_H
_geom_hbond_atom_site_label_A
_geom_hbond_distance_DH
_geom_hbond_distance_HA
_geom_hbond_distance_DA
_geom_hbond_angle_DHA
_geom_hbond_site_symmetry_A
_geom_hbond_publ_flag
C3 H3B O2 0.9900 2.4500 3.387(3) 157.00 1_455 yes
C8 H8A O2 0.9900 2.5000 2.858(3) 101.00 . yes
C9 H9A O4 0.9900 2.4200 3.413(3) 176.00 1_455 yes
C9 H9B O1 0.9900 2.4400 2.806(3) 101.00 . yes
C9 H9B O3 0.9900 2.5600 2.952(3) 104.00 . yes
C11 H11 O5 0.9500 2.5200 3.253(3) 134.00 2_666 yes
C15 H15 O4 0.9500 2.5100 2.905(3) 105.00 . yes
C19 H19 O6 0.9500 2.6000 3.467(3) 152.00 1_645 yes
C21 H21 O2 0.9500 2.3000 2.660(3) 102.00 . yes
C23 H23A O6 0.9800 2.4100 2.814(3) 104.00 . yes

loop_
_geom_torsion_atom_site_label_1
_geom_torsion_atom_site_label_2
_geom_torsion_atom_site_label_3
_geom_torsion_atom_site_label_4
_geom_torsion
_geom_torsion_publ_flag
O4 S1 C9 C2 43.5(2) no
O5 S1 C9 C2 171.62(17) no
C10 S1 C9 C2 -73.60(19) no
O4 S1 C10 C11 170.54(17) no
O4 S1 C10 C15 -10.1(2) no
O5 S1 C10 C11 39.8(2) no
O5 S1 C10 C15 -140.90(17) no
C9 S1 C10 C11 -71.26(19) no
C9 S1 C10 C15 108.06(18) no
C1 O1 O2 C2 -68.38(18) no
O2 O1 C1 O3 64.63(19) no
O2 O1 C1 C4 177.79(15) no
O2 O1 C1 C8 -60.8(2) no
O1 O2 C2 C3 61.10(19) no
O1 O2 C2 C9 -57.66(19) no
O1 O2 C2 C16 177.56(14) no
C3 O3 C1 O1 -58.6(2) no
C3 O3 C1 C4 -169.99(16) no
C3 O3 C1 C8 66.9(2) no
C1 O3 C3 C2 53.7(2) no
C24 N1 C22 O6 -179.7(2) no
C23 N1 C22 O6 4.4(4) no
O3 C1 C4 C5 -176.33(16) no
O1 C1 C4 C5 69.3(2) no
O3 C1 C8 C7 172.82(18) no
C4 C1 C8 C7 52.7(3) no
C8 C1 C4 C5 -52.7(2) no
O1 C1 C8 C7 -64.1(2) no
C16 C2 C3 O3 -168.99(17) no
O2 C2 C3 O3 -54.7(2) no
C9 C2 C3 O3 66.0(2) no
C16 C2 C9 S1 59.1(2) no
O2 C2 C16 C17 179.05(18) no
O2 C2 C16 C21 -2.6(3) no
C3 C2 C16 C17 -65.7(2) no
C3 C2 C16 C21 112.7(2) no
C9 C2 C16 C17 56.0(3) no
C9 C2 C16 C21 -125.6(2) no
O2 C2 C9 S1 -60.9(2) no
C3 C2 C9 S1 -178.99(15) no
C1 C4 C5 C6 54.0(2) no
C4 C5 C6 C7 -54.9(3) no
C5 C6 C7 C8 55.2(3) no
C6 C7 C8 C1 -54.1(2) no
S1 C10 C15 C14 -178.18(16) no
S1 C10 C11 C12 177.94(16) no
C15 C10 C11 C12 -1.4(3) no
C11 C10 C15 C14 1.1(3) no
C10 C11 C12 C13 0.1(3) no
C11 C12 C13 C14 1.4(3) no
C11 C12 C13 Cl1 -178.36(16) no
Cl1 C13 C14 C15 178.13(16) no
C12 C13 C14 C15 -1.6(3) no
C13 C14 C15 C10 0.3(3) no
C2 C16 C17 C18 178.78(19) no
C17 C16 C21 C20 -0.2(3) no
C21 C16 C17 C18 0.3(3) no
C2 C16 C21 C20 -178.59(19) no
C16 C17 C18 C19 -0.3(3) no
C17 C18 C19 C20 0.1(3) no
C18 C19 C20 C21 0.1(3) no
C19 C20 C21 C16 0.0(3) no
